data_7109166
loop_
_publ_author_name
'Arghya Basu'
'Gopal Das'

_publ_section_title
;
 Encapsulation of a discrete cyclic halide water tetramer [X2(H2O)2]2-, X
 = Cl-/Br- within a dimeric capsular assembly of a tripodal amide receptor
;
_journal_name_full Chem.Commun.
_journal_page_first 3997
_journal_paper_doi 10.1039/c3cc40955d
_journal_volume 49
_journal_year 2013
_chemical_formula_sum 'C45 H42 Br N7 O13'
_chemical_formula_weight 968.76
_chemical_name_systematic
;
?
;
_space_group_IT_number 2
_symmetry_cell_setting triclinic
_symmetry_space_group_name_Hall '-P 1'
_symmetry_space_group_name_H-M 'P -1'
_atom_sites_solution_hydrogens geom
_atom_sites_solution_primary direct
_atom_sites_solution_secondary difmap
_audit_creation_method SHELXL-97
_cell_angle_alpha 68.839(8)
_cell_angle_beta 74.960(9)
_cell_angle_gamma 83.360(8)
_cell_formula_units_Z 2
_cell_length_a 9.4231(11)
_cell_length_b 14.9240(12)
_cell_length_c 17.6464(15)
_cell_measurement_reflns_used 4822
_cell_measurement_temperature 298(2)
_cell_measurement_theta_max 21.10
_cell_measurement_theta_min 1.84
_cell_volume 2234.3(4)
_computing_cell_refinement 'Bruker SMART'
_computing_data_collection 'Bruker SMART'
_computing_data_reduction 'Bruker SAINT'
_computing_molecular_graphics 'Bruker SHELXTL'
_computing_publication_material 'Bruker SHELXTL'
_computing_structure_refinement 'SHELXL-97 (Sheldrick, 1997)'
_computing_structure_solution 'SHELXS-97 (Sheldrick, 1990)'
_diffrn_ambient_temperature 298(2)
_diffrn_measured_fraction_theta_full 0.982
_diffrn_measured_fraction_theta_max 0.982
_diffrn_measurement_device_type 'CCD area detector'
_diffrn_measurement_method 'phi and omega scans'
_diffrn_radiation_monochromator graphite
_diffrn_radiation_source 'fine-focus sealed tube'
_diffrn_radiation_type MoK\a
_diffrn_radiation_wavelength 0.71073
_diffrn_reflns_av_R_equivalents 0.0770
_diffrn_reflns_av_unetI/netI 0.1203
_diffrn_reflns_limit_h_max 12
_diffrn_reflns_limit_h_min -12
_diffrn_reflns_limit_k_max 20
_diffrn_reflns_limit_k_min -20
_diffrn_reflns_limit_l_max 23
_diffrn_reflns_limit_l_min -23
_diffrn_reflns_number 18093
_diffrn_reflns_theta_full 28.77
_diffrn_reflns_theta_max 28.77
_diffrn_reflns_theta_min 2.87
_exptl_absorpt_coefficient_mu 0.992
_exptl_absorpt_correction_T_max 0.788
_exptl_absorpt_correction_T_min 0.743
_exptl_absorpt_correction_type multi-scan
_exptl_absorpt_process_details SADBAS
_exptl_crystal_colour yellow
_exptl_crystal_density_diffrn 1.440
_exptl_crystal_density_method 'not measured'
_exptl_crystal_description block
_exptl_crystal_F_000 1000.0
_exptl_crystal_size_max 0.31
_exptl_crystal_size_mid 0.27
_exptl_crystal_size_min 0.24
_refine_diff_density_max 0.706
_refine_diff_density_min -0.591
_refine_diff_density_rms 0.090
_refine_ls_extinction_method none
_refine_ls_goodness_of_fit_ref 0.988
_refine_ls_hydrogen_treatment mixed
_refine_ls_matrix_type full
_refine_ls_number_parameters 598
_refine_ls_number_reflns 9981
_refine_ls_number_restraints 0
_refine_ls_restrained_S_all 0.988
_refine_ls_R_factor_all 0.1618
_refine_ls_R_factor_gt 0.0830
_refine_ls_shift/su_max 0.000
_refine_ls_shift/su_mean 0.000
_refine_ls_structure_factor_coef Fsqd
_refine_ls_weighting_details 'calc w=1/[\s^2^(Fo^2^)+(0.1303P)^2^+0.0000P] where P=(Fo^2^+2Fc^2^)/3'
_refine_ls_weighting_scheme calc
_refine_ls_wR_factor_gt 0.2079
_refine_ls_wR_factor_ref 0.2748
_reflns_number_gt 4794
_reflns_number_total 11412
_reflns_threshold_expression >2sigma(I)
_cod_data_source_file c3cc40955d.txt
_cod_data_source_block 2
_cod_original_sg_symbol_H-M 'P -1 '
_cod_database_code 7109166

loop_
_symmetry_equiv_pos_as_xyz
'x, y, z'
'-x, -y, -z'

loop_
_atom_site_label
_atom_site_type_symbol
_atom_site_fract_x
_atom_site_fract_y
_atom_site_fract_z
_atom_site_U_iso_or_equiv
_atom_site_adp_type
_atom_site_occupancy
_atom_site_symmetry_multiplicity
_atom_site_calc_flag
_atom_site_refinement_flags
Br1 Br 0.55581(6) 0.13920(4) 0.87646(3) 0.0666(3) Uani 1 1 d .
O9 O 0.5595(4) 0.6669(3) 0.52417(18) 0.0575(10) Uani 1 1 d .
O10 O 1.0260(4) 0.8041(3) 0.1667(2) 0.0732(13) Uani 1 1 d .
O13 O 0.4814(5) 0.9165(3) 0.9192(2) 0.0656(11) Uani 1 1 d G
H13B H 0.4671 0.8978 0.9721 0.098 Uiso 1 1 d G
H13A H 0.4977 0.9763 0.8986 0.098 Uiso 1 1 d G
O5 O 0.3906(4) 0.9010(3) 0.51136(19) 0.0620(11) Uani 1 1 d .
O12 O 1.1752(6) 0.9746(4) -0.2587(2) 0.1035(19) Uani 1 1 d .
O11 O 0.9496(6) 1.0217(4) -0.2588(2) 0.0853(14) Uani 1 1 d .
N1 N 0.3659(4) 0.7305(3) 0.6439(2) 0.0479(11) Uani 1 1 d .
H1N H 0.3684 0.7443 0.5889 0.058 Uiso 1 1 calc R
O1 O 0.1596(5) 0.7060(3) 0.5665(2) 0.0668(11) Uani 1 1 d .
N6 N 0.7804(4) 0.8142(3) 0.1796(2) 0.0521(12) Uani 1 1 d .
H6N H 0.7125 0.8315 0.1522 0.063 Uiso 1 1 calc R
O2 O 0.2307(7) 0.4800(3) 0.3005(2) 0.104(2) Uani 1 1 d .
O6 O 0.0783(6) 1.2311(4) 0.2405(3) 0.137(3) Uani 1 1 d .
N4 N 0.2887(5) 1.1515(3) 0.2077(2) 0.0551(12) Uani 1 1 d .
H4N H 0.3567 1.1464 0.1662 0.066 Uiso 1 1 calc R
O3 O 0.4004(7) 0.6974(4) -0.1459(2) 0.109(2) Uani 1 1 d .
C9 C 0.2236(7) 0.5606(4) 0.2507(3) 0.0628(16) Uani 1 1 d .
N2 N 0.1882(6) 0.6385(3) 0.2720(2) 0.0667(15) Uani 1 1 d .
H2N H 0.1705 0.6897 0.2328 0.080 Uiso 1 1 calc R
C36 C 0.7345(5) 0.7732(4) 0.2684(3) 0.0474(13) Uani 1 1 d .
O4 O 0.3577(11) 0.5545(5) -0.1204(3) 0.167(4) Uani 1 1 d .
C18 C 0.3543(6) 0.9664(4) 0.4402(3) 0.0481(13) Uani 1 1 d .
C31 C 0.4979(6) 0.6661(4) 0.6597(3) 0.0570(16) Uani 1 1 d .
H31B H 0.4719 0.5995 0.6768 0.068 Uiso 1 1 calc R
H31A H 0.5312 0.6742 0.7044 0.068 Uiso 1 1 calc R
C33 C 0.6272(6) 0.7010(4) 0.4401(3) 0.0499(14) Uani 1 1 d .
C41 C 0.8366(6) 0.9134(4) -0.0018(3) 0.0591(16) Uani 1 1 d .
H41 H 0.7396 0.9146 0.0280 0.071 Uiso 1 1 calc R
C40 C 0.9450(5) 0.8729(3) 0.0414(3) 0.0450(12) Uani 1 1 d .
N7 N 1.0464(6) 0.9828(4) -0.2231(3) 0.0671(15) Uani 1 1 d .
N3 N 0.3657(7) 0.6202(5) -0.0990(3) 0.0761(15) Uani 1 1 d .
C39 C 0.9203(6) 0.8282(4) 0.1347(3) 0.0509(14) Uani 1 1 d .
C32 C 0.6194(6) 0.6912(4) 0.5809(3) 0.0577(16) Uani 1 1 d .
H32A H 0.6410 0.7590 0.5599 0.069 Uiso 1 1 calc R
H32B H 0.7084 0.6538 0.5905 0.069 Uiso 1 1 calc R
C35 C 0.6040(6) 0.7257(4) 0.3024(3) 0.0551(14) Uani 1 1 d .
H35 H 0.5515 0.7180 0.2672 0.066 Uiso 1 1 calc R
C43 C 1.0126(6) 0.9471(4) -0.1303(3) 0.0508(13) Uani 1 1 d .
C44 C 1.1235(6) 0.9119(4) -0.0899(3) 0.0654(18) Uani 1 1 d .
H44 H 1.2206 0.9123 -0.1198 0.078 Uiso 1 1 calc R
C17 C 0.3050(7) 0.9038(4) 0.5909(3) 0.0565(15) Uani 1 1 d .
H17B H 0.2026 0.8912 0.5986 0.068 Uiso 1 1 calc R
H17A H 0.3116 0.9657 0.5959 0.068 Uiso 1 1 calc R
C25 C 0.1871(6) 1.2692(4) 0.0968(3) 0.0554(14) Uani 1 1 d .
C6 C 0.1755(6) 0.6497(4) 0.3506(3) 0.0519(13) Uani 1 1 d .
C10 C 0.2579(6) 0.5783(4) 0.1584(3) 0.0533(14) Uani 1 1 d .
O8 O 0.3010(10) 1.4302(4) -0.2080(3) 0.133(3) Uani 1 1 d .
C5 C 0.1752(6) 0.7410(4) 0.3504(3) 0.0522(14) Uani 1 1 d .
H5 H 0.1808 0.7925 0.3006 0.063 Uiso 1 1 calc R
C21 C 0.3050(5) 1.0909(4) 0.2873(3) 0.0464(12) Uani 1 1 d .
C16 C 0.3739(7) 0.8250(4) 0.6533(3) 0.0570(15) Uani 1 1 d .
H16B H 0.4759 0.8394 0.6448 0.068 Uiso 1 1 calc R
H16A H 0.3230 0.8218 0.7096 0.068 Uiso 1 1 calc R
C37 C 0.8147(6) 0.7823(4) 0.3214(3) 0.0589(15) Uani 1 1 d .
H37 H 0.9047 0.8125 0.2991 0.071 Uiso 1 1 calc R
C34 C 0.5494(6) 0.6890(4) 0.3881(3) 0.0533(14) Uani 1 1 d .
H34 H 0.4612 0.6567 0.4105 0.064 Uiso 1 1 calc R
C38 C 0.7595(6) 0.7461(4) 0.4080(3) 0.0617(16) Uani 1 1 d .
H38 H 0.8122 0.7524 0.4435 0.074 Uiso 1 1 calc R
C20 C 0.4133(6) 1.0196(4) 0.2908(3) 0.0564(15) Uani 1 1 d .
H19 H 0.4703 1.0133 0.2413 0.068 Uiso 1 1 calc R
N5 N 0.1872(9) 1.4267(5) -0.1564(4) 0.099(2) Uani 1 1 d .
C42 C 0.8691(6) 0.9519(4) -0.0877(3) 0.0554(14) Uani 1 1 d .
H42 H 0.7959 0.9804 -0.1161 0.067 Uiso 1 1 calc R
C24 C 0.1808(7) 1.2163(4) 0.1882(3) 0.0660(17) Uani 1 1 d .
C3 C 0.1589(6) 0.6808(4) 0.4978(3) 0.0517(13) Uani 1 1 d .
C13 C 0.3305(6) 0.6033(4) -0.0091(3) 0.0556(14) Uani 1 1 d .
C8 C 0.1546(7) 0.5895(4) 0.4984(3) 0.0643(16) Uani 1 1 d .
H8 H 0.1470 0.5380 0.5484 0.077 Uiso 1 1 calc R
C26 C 0.3077(8) 1.2719(4) 0.0344(3) 0.082(2) Uani 1 1 d .
H26 H 0.3927 1.2387 0.0477 0.098 Uiso 1 1 calc R
C11 C 0.2835(8) 0.6657(4) 0.0989(3) 0.076(2) Uani 1 1 d .
H11 H 0.2761 0.7188 0.1156 0.091 Uiso 1 1 calc R
C23 C 0.2468(6) 1.0366(4) 0.4378(3) 0.0599(16) Uani 1 1 d .
H23 H 0.1888 1.0415 0.4875 0.072 Uiso 1 1 calc R
C19 C 0.4389(6) 0.9575(4) 0.3663(3) 0.0590(16) Uani 1 1 d .
H18 H 0.5125 0.9101 0.3673 0.071 Uiso 1 1 calc R
C45 C 1.0888(6) 0.8764(4) -0.0051(3) 0.0641(17) Uani 1 1 d .
H45 H 1.1640 0.8536 0.0228 0.077 Uiso 1 1 calc R
C4 C 0.1667(6) 0.7586(4) 0.4243(3) 0.0521(13) Uani 1 1 d .
H4 H 0.1662 0.8211 0.4240 0.063 Uiso 1 1 calc R
C7 C 0.1614(7) 0.5729(4) 0.4253(3) 0.0599(15) Uani 1 1 d .
H7 H 0.1565 0.5106 0.4263 0.072 Uiso 1 1 calc R
C22 C 0.2232(6) 1.1000(4) 0.3627(3) 0.0598(16) Uani 1 1 d .
H22 H 0.1526 1.1491 0.3622 0.072 Uiso 1 1 calc R
C30 C 0.0627(8) 1.3196(6) 0.0759(4) 0.111(3) Uani 1 1 d .
H30 H -0.0213 1.3210 0.1172 0.133 Uiso 1 1 calc R
C27 C 0.3081(9) 1.3223(5) -0.0482(4) 0.087(3) Uani 1 1 d .
H27 H 0.3921 1.3233 -0.0902 0.105 Uiso 1 1 calc R
C2 C 0.1777(7) 0.6307(5) 0.6418(3) 0.0688(17) Uani 1 1 d .
H2A H 0.2530 0.5845 0.6295 0.083 Uiso 1 1 calc R
H2B H 0.0863 0.5974 0.6720 0.083 Uiso 1 1 calc R
C12 C 0.3202(8) 0.6802(4) 0.0143(3) 0.075(2) Uani 1 1 d .
H12 H 0.3372 0.7416 -0.0252 0.091 Uiso 1 1 calc R
C28 C 0.1845(8) 1.3702(4) -0.0670(4) 0.0735(19) Uani 1 1 d .
C1 C 0.2226(6) 0.6811(4) 0.6915(3) 0.0600(16) Uani 1 1 d .
H1A H 0.2335 0.6348 0.7449 0.072 Uiso 1 1 calc R
H1B H 0.1471 0.7280 0.7020 0.072 Uiso 1 1 calc R
C15 C 0.2679(9) 0.5018(5) 0.1320(3) 0.087(2) Uani 1 1 d .
H15 H 0.2490 0.4406 0.1714 0.104 Uiso 1 1 calc R
C14 C 0.3056(9) 0.5135(5) 0.0476(4) 0.089(2) Uani 1 1 d .
H14 H 0.3136 0.4608 0.0304 0.107 Uiso 1 1 calc R
O7 O 0.0813(9) 1.4744(7) -0.1686(4) 0.221(6) Uani 1 1 d .
C29 C 0.0650(8) 1.3680(6) -0.0072(5) 0.126(4) Uani 1 1 d .
H29 H -0.0199 1.4001 -0.0218 0.151 Uiso 1 1 calc R

loop_
_atom_site_aniso_label
_atom_site_aniso_U_11
_atom_site_aniso_U_22
_atom_site_aniso_U_33
_atom_site_aniso_U_23
_atom_site_aniso_U_13
_atom_site_aniso_U_12
Br1 0.0590(4) 0.0759(5) 0.0541(4) -0.0153(3) -0.0078(3) 0.0041(3)
O9 0.067(2) 0.069(2) 0.0271(15) -0.0127(15) 0.0018(16) -0.0079(19)
O10 0.041(2) 0.113(3) 0.0440(19) -0.011(2) -0.0052(17) 0.013(2)
O13 0.074(3) 0.070(3) 0.048(2) -0.0201(18) -0.008(2) 0.007(2)
O5 0.084(3) 0.059(2) 0.0327(16) -0.0112(16) -0.0108(17) 0.016(2)
O12 0.098(4) 0.131(4) 0.047(2) -0.020(2) 0.016(2) 0.021(3)
O11 0.099(4) 0.104(4) 0.044(2) -0.012(2) -0.021(2) -0.005(3)
N1 0.056(3) 0.058(3) 0.0217(16) -0.0101(17) -0.0055(17) 0.010(2)
O1 0.088(3) 0.075(3) 0.0363(18) -0.0127(17) -0.0170(18) -0.013(2)
N6 0.043(2) 0.073(3) 0.0293(18) -0.0099(18) -0.0031(17) 0.002(2)
O2 0.202(6) 0.057(3) 0.052(2) -0.012(2) -0.047(3) 0.020(3)
O6 0.118(4) 0.175(6) 0.055(3) -0.008(3) -0.002(3) 0.099(4)
N4 0.061(3) 0.053(3) 0.036(2) -0.0048(18) -0.0064(19) 0.012(2)
O3 0.183(6) 0.083(3) 0.039(2) -0.004(2) -0.009(3) -0.010(4)
C9 0.081(4) 0.065(4) 0.039(3) -0.010(3) -0.024(3) 0.009(3)
N2 0.110(4) 0.055(3) 0.031(2) -0.0117(19) -0.023(2) 0.015(3)
C36 0.044(3) 0.056(3) 0.032(2) -0.009(2) -0.002(2) 0.001(2)
O4 0.331(12) 0.129(5) 0.055(3) -0.034(3) -0.023(4) -0.104(6)
C18 0.062(3) 0.043(3) 0.036(2) -0.010(2) -0.012(2) 0.002(2)
C31 0.063(3) 0.066(3) 0.025(2) -0.003(2) -0.007(2) 0.015(3)
C33 0.048(3) 0.055(3) 0.031(2) -0.006(2) 0.002(2) 0.004(2)
C41 0.045(3) 0.074(4) 0.040(3) -0.011(2) 0.006(2) 0.005(3)
C40 0.038(3) 0.049(3) 0.038(2) -0.012(2) 0.001(2) 0.004(2)
N7 0.083(4) 0.066(3) 0.039(2) -0.017(2) 0.005(3) 0.001(3)
N3 0.098(4) 0.082(4) 0.052(3) -0.031(3) -0.006(3) -0.019(3)
C39 0.046(3) 0.053(3) 0.040(2) -0.010(2) -0.003(2) 0.011(2)
C32 0.061(3) 0.070(4) 0.031(2) -0.011(2) -0.009(2) 0.018(3)
C35 0.054(3) 0.075(4) 0.033(2) -0.019(2) -0.004(2) -0.006(3)
C43 0.061(3) 0.049(3) 0.036(2) -0.016(2) 0.003(2) -0.004(2)
C44 0.053(3) 0.079(4) 0.041(3) -0.011(3) 0.008(2) 0.009(3)
C17 0.076(4) 0.051(3) 0.038(2) -0.015(2) -0.011(3) 0.010(3)
C25 0.062(3) 0.040(3) 0.054(3) -0.006(2) -0.014(3) 0.005(2)
C6 0.063(3) 0.051(3) 0.037(2) -0.012(2) -0.008(2) -0.004(3)
C10 0.067(3) 0.057(3) 0.037(2) -0.016(2) -0.017(2) 0.004(3)
O8 0.240(9) 0.083(4) 0.059(3) -0.016(3) -0.035(4) 0.022(5)
C5 0.064(3) 0.057(3) 0.030(2) -0.007(2) -0.016(2) 0.003(3)
C21 0.045(3) 0.049(3) 0.040(2) -0.012(2) -0.006(2) -0.003(2)
C16 0.076(4) 0.054(3) 0.036(2) -0.014(2) -0.014(3) 0.008(3)
C37 0.048(3) 0.082(4) 0.036(2) -0.009(2) -0.005(2) -0.004(3)
C34 0.051(3) 0.065(4) 0.037(2) -0.016(2) 0.002(2) -0.008(3)
C38 0.055(3) 0.086(4) 0.037(3) -0.015(3) -0.009(2) 0.004(3)
C20 0.065(3) 0.056(3) 0.036(2) -0.011(2) -0.004(2) 0.015(3)
N5 0.119(6) 0.078(4) 0.077(4) 0.022(3) -0.044(4) -0.025(4)
C42 0.043(3) 0.075(4) 0.044(3) -0.016(2) -0.010(2) 0.001(3)
C24 0.069(4) 0.064(4) 0.052(3) -0.016(3) -0.010(3) 0.022(3)
C3 0.056(3) 0.068(4) 0.032(2) -0.017(2) -0.010(2) -0.006(3)
C13 0.068(4) 0.058(3) 0.041(3) -0.014(2) -0.014(3) -0.008(3)
C8 0.086(4) 0.068(4) 0.031(2) -0.004(2) -0.015(3) -0.013(3)
C26 0.103(5) 0.070(4) 0.051(3) -0.012(3) -0.012(3) 0.040(4)
C11 0.124(6) 0.046(3) 0.052(3) -0.019(3) -0.004(3) -0.004(3)
C23 0.065(4) 0.069(4) 0.042(3) -0.025(3) -0.003(2) 0.010(3)
C19 0.071(4) 0.058(3) 0.038(2) -0.013(2) -0.008(2) 0.016(3)
C45 0.046(3) 0.083(4) 0.046(3) -0.009(3) -0.005(2) 0.011(3)
C4 0.055(3) 0.058(3) 0.041(3) -0.014(2) -0.011(2) -0.004(3)
C7 0.089(4) 0.050(3) 0.039(3) -0.009(2) -0.014(3) -0.015(3)
C22 0.067(4) 0.055(3) 0.048(3) -0.014(2) -0.010(3) 0.019(3)
C30 0.061(4) 0.122(6) 0.083(5) 0.034(4) -0.010(4) 0.014(4)
C27 0.129(6) 0.064(4) 0.050(3) -0.013(3) -0.017(4) 0.039(4)
C2 0.084(4) 0.079(4) 0.031(3) -0.002(3) -0.011(3) -0.019(3)
C12 0.112(6) 0.048(3) 0.052(3) -0.011(3) -0.006(3) 0.003(3)
C28 0.097(5) 0.049(4) 0.067(4) 0.006(3) -0.038(4) -0.020(3)
C1 0.059(3) 0.085(4) 0.026(2) -0.013(2) 0.000(2) -0.006(3)
C15 0.149(7) 0.057(4) 0.044(3) -0.005(3) -0.018(4) -0.015(4)
C14 0.152(7) 0.063(4) 0.055(3) -0.024(3) -0.014(4) -0.020(4)
O7 0.115(5) 0.291(11) 0.122(5) 0.116(6) -0.055(5) -0.040(6)
C29 0.064(5) 0.141(7) 0.101(6) 0.049(5) -0.031(4) 0.000(5)

loop_
_atom_type_symbol
_atom_type_description
_atom_type_scat_dispersion_real
_atom_type_scat_dispersion_imag
_atom_type_scat_source
C C 0.0033 0.0016 'International Tables Vol C Tables 4.2.6.8 and 6.1.1.4'
H H 0.0000 0.0000 'International Tables Vol C Tables 4.2.6.8 and 6.1.1.4'
Br Br -0.2901 2.4595 'International Tables Vol C Tables 4.2.6.8 and 6.1.1.4'
N N 0.0061 0.0033 'International Tables Vol C Tables 4.2.6.8 and 6.1.1.4'
O O 0.0106 0.0060 'International Tables Vol C Tables 4.2.6.8 and 6.1.1.4'

loop_
_geom_angle_atom_site_label_1
_geom_angle_atom_site_label_2
_geom_angle_atom_site_label_3
_geom_angle
C33 O9 C32 118.5(4)
H13B O13 H13A 109.5
C18 O5 C17 117.7(4)
C16 N1 C31 113.0(5)
C16 N1 C1 113.3(4)
C31 N1 C1 113.0(4)
C16 N1 H1N 105.5
C31 N1 H1N 105.5
C1 N1 H1N 105.5
C3 O1 C2 118.1(5)
C39 N6 C36 125.9(4)
C39 N6 H6N 117.1
C36 N6 H6N 117.1
C24 N4 C21 128.4(4)
C24 N4 H4N 115.8
C21 N4 H4N 115.8
O2 C9 N2 123.9(5)
O2 C9 C10 120.8(6)
N2 C9 C10 115.3(5)
C9 N2 C6 129.4(4)
C9 N2 H2N 115.3
C6 N2 H2N 115.3
C35 C36 C37 119.3(4)
C35 C36 N6 118.2(5)
C37 C36 N6 122.5(5)
C23 C18 O5 126.0(4)
C23 C18 C19 119.6(4)
O5 C18 C19 114.3(4)
N1 C31 C32 109.5(4)
N1 C31 H31B 109.8
C32 C31 H31B 109.8
N1 C31 H31A 109.8
C32 C31 H31A 109.8
H31B C31 H31A 108.2
C38 C33 O9 124.2(5)
C38 C33 C34 120.9(4)
O9 C33 C34 114.9(5)
C42 C41 C40 121.5(5)
C42 C41 H41 119.2
C40 C41 H41 119.2
C45 C40 C41 117.4(4)
C45 C40 C39 117.2(4)
C41 C40 C39 125.4(4)
O11 N7 O12 124.3(5)
O11 N7 C43 119.4(5)
O12 N7 C43 116.2(5)
O3 N3 O4 123.5(6)
O3 N3 C13 118.7(6)
O4 N3 C13 117.8(6)
O10 C39 N6 122.8(4)
O10 C39 C40 119.7(4)
N6 C39 C40 117.5(4)
O9 C32 C31 103.1(5)
O9 C32 H32A 111.1
C31 C32 H32A 111.1
O9 C32 H32B 111.1
C31 C32 H32B 111.1
H32A C32 H32B 109.1
C36 C35 C34 121.0(5)
C36 C35 H35 119.5
C34 C35 H35 119.5
C44 C43 C42 122.0(4)
C44 C43 N7 119.8(5)
C42 C43 N7 118.3(5)
C45 C44 C43 118.5(5)
C45 C44 H44 120.7
C43 C44 H44 120.7
O5 C17 C16 103.7(4)
O5 C17 H17B 111.0
C16 C17 H17B 111.0
O5 C17 H17A 111.0
C16 C17 H17A 111.0
H17B C17 H17A 109.0
C26 C25 C30 118.2(5)
C26 C25 C24 124.3(5)
C30 C25 C24 117.5(5)
C5 C6 C7 119.7(5)
C5 C6 N2 117.1(4)
C7 C6 N2 123.2(5)
C11 C10 C15 117.1(5)
C11 C10 C9 124.0(6)
C15 C10 C9 119.0(5)
C6 C5 C4 121.0(4)
C6 C5 H5 119.5
C4 C5 H5 119.5
C20 C21 C22 117.9(4)
C20 C21 N4 117.4(4)
C22 C21 N4 124.6(4)
N1 C16 C17 110.5(5)
N1 C16 H16B 109.5
C17 C16 H16B 109.5
N1 C16 H16A 109.5
C17 C16 H16A 109.5
H16B C16 H16A 108.1
C36 C37 C38 120.0(5)
C36 C37 H37 120.0
C38 C37 H37 120.0
C33 C34 C35 119.4(5)
C33 C34 H34 120.3
C35 C34 H34 120.3
C33 C38 C37 119.5(6)
C33 C38 H38 120.3
C37 C38 H38 120.3
C21 C20 C19 121.6(4)
C21 C20 H19 119.2
C19 C20 H19 119.2
O7 N5 O8 125.1(7)
O7 N5 C28 115.5(8)
O8 N5 C28 118.6(7)
C43 C42 C41 118.1(5)
C43 C42 H42 120.9
C41 C42 H42 120.9
O6 C24 N4 122.8(5)
O6 C24 C25 119.7(5)
N4 C24 C25 117.4(5)
C8 C3 C4 120.5(5)
C8 C3 O1 125.7(4)
C4 C3 O1 113.8(5)
C12 C13 C14 121.7(5)
C12 C13 N3 117.3(5)
C14 C13 N3 120.9(6)
C3 C8 C7 120.6(5)
C3 C8 H8 119.7
C7 C8 H8 119.7
C25 C26 C27 122.0(6)
C25 C26 H26 119.0
C27 C26 H26 119.0
C10 C11 C12 123.1(6)
C10 C11 H11 118.4
C12 C11 H11 118.4
C18 C23 C22 121.0(4)
C18 C23 H23 119.5
C22 C23 H23 119.5
C20 C19 C18 119.5(5)
C20 C19 H18 120.2
C18 C19 H18 120.2
C44 C45 C40 122.2(5)
C44 C45 H45 118.9
C40 C45 H45 118.9
C3 C4 C5 118.5(5)
C3 C4 H4 120.8
C5 C4 H4 120.8
C8 C7 C6 119.6(5)
C8 C7 H7 120.2
C6 C7 H7 120.2
C23 C22 C21 120.3(4)
C23 C22 H22 119.9
C21 C22 H22 119.9
C25 C30 C29 118.7(7)
C25 C30 H30 120.7
C29 C30 H30 120.7
C28 C27 C26 118.6(6)
C28 C27 H27 120.7
C26 C27 H27 120.7
O1 C2 C1 104.6(5)
O1 C2 H2A 110.8
C1 C2 H2A 110.8
O1 C2 H2B 110.8
C1 C2 H2B 110.8
H2A C2 H2B 108.9
C13 C12 C11 118.1(5)
C13 C12 H12 121.0
C11 C12 H12 121.0
C29 C28 C27 120.5(6)
C29 C28 N5 121.2(6)
C27 C28 N5 118.3(7)
C2 C1 N1 109.7(4)
C2 C1 H1A 109.7
N1 C1 H1A 109.7
C2 C1 H1B 109.7
N1 C1 H1B 109.7
H1A C1 H1B 108.2
C10 C15 C14 121.4(6)
C10 C15 H15 119.3
C14 C15 H15 119.3
C13 C14 C15 118.6(6)
C13 C14 H14 120.7
C15 C14 H14 120.7
C28 C29 C30 121.9(6)
C28 C29 H29 119.0
C30 C29 H29 119.0

loop_
_geom_bond_atom_site_label_1
_geom_bond_atom_site_label_2
_geom_bond_distance
O9 C33 1.381(5)
O9 C32 1.434(7)
O10 C39 1.227(6)
O13 H13B 0.8501
O13 H13A 0.8497
O5 C18 1.381(5)
O5 C17 1.439(5)
O12 N7 1.228(6)
O11 N7 1.216(6)
N1 C16 1.492(7)
N1 C31 1.503(6)
N1 C1 1.506(7)
N1 H1N 0.9100
O1 C3 1.395(6)
O1 C2 1.432(6)
N6 C39 1.346(6)
N6 C36 1.426(5)
N6 H6N 0.8600
O2 C9 1.213(6)
O6 C24 1.212(6)
N4 C24 1.343(6)
N4 C21 1.405(6)
N4 H4N 0.8600
O3 N3 1.174(7)
C9 N2 1.330(7)
C9 C10 1.504(7)
N2 C6 1.428(6)
N2 H2N 0.8600
C36 C35 1.374(8)
C36 C37 1.394(8)
O4 N3 1.189(7)
C18 C23 1.367(7)
C18 C19 1.384(7)
C31 C32 1.511(6)
C31 H31B 0.9700
C31 H31A 0.9700
C33 C38 1.371(8)
C33 C34 1.382(8)
C41 C42 1.376(6)
C41 C40 1.386(7)
C41 H41 0.9300
C40 C45 1.385(7)
C40 C39 1.500(6)
N7 C43 1.485(6)
N3 C13 1.465(7)
C32 H32A 0.9700
C32 H32B 0.9700
C35 C34 1.385(6)
C35 H35 0.9300
C43 C44 1.366(8)
C43 C42 1.374(7)
C44 C45 1.357(7)
C44 H44 0.9300
C17 C16 1.509(6)
C17 H17B 0.9700
C17 H17A 0.9700
C25 C26 1.354(8)
C25 C30 1.377(8)
C25 C24 1.507(7)
C6 C5 1.362(7)
C6 C7 1.387(6)
C10 C11 1.347(7)
C10 C15 1.365(8)
O8 N5 1.206(9)
C5 C4 1.400(7)
C5 H5 0.9300
C21 C20 1.382(7)
C21 C22 1.399(7)
C16 H16B 0.9700
C16 H16A 0.9700
C37 C38 1.398(7)
C37 H37 0.9300
C34 H34 0.9300
C38 H38 0.9300
C20 C19 1.383(6)
C20 H19 0.9300
N5 O7 1.177(9)
N5 C28 1.491(8)
C42 H42 0.9300
C3 C8 1.364(8)
C3 C4 1.386(7)
C13 C12 1.339(8)
C13 C14 1.355(8)
C8 C7 1.384(7)
C8 H8 0.9300
C26 C27 1.377(7)
C26 H26 0.9300
C11 C12 1.383(8)
C11 H11 0.9300
C23 C22 1.378(7)
C23 H23 0.9300
C19 H18 0.9300
C45 H45 0.9300
C4 H4 0.9300
C7 H7 0.9300
C22 H22 0.9300
C30 C29 1.378(9)
C30 H30 0.9300
C27 C28 1.347(9)
C27 H27 0.9300
C2 C1 1.502(8)
C2 H2A 0.9700
C2 H2B 0.9700
C12 H12 0.9300
C28 C29 1.322(10)
C1 H1A 0.9700
C1 H1B 0.9700
C15 C14 1.388(8)
C15 H15 0.9300
C14 H14 0.9300
C29 H29 0.9300
